data_7221822
loop_
_publ_author_name
'Wei, Jinbei'
'Liang, Baoyan'
'Cheng, Xiao'
'Zhang, Zuolun'
'Zhang, Hongyu'
'Wang, Yue'

_publ_section_title
;
 High-contrast and reversible mechanochromic luminescence of a D-\p-A
 compound with a twisted molecular conformation
;
_journal_issue 88
_journal_name_full 'RSC Adv.'
_journal_page_first 71903
_journal_page_last 71910
_journal_paper_doi 10.1039/C5RA12050K
_journal_volume 5
_journal_year 2015
_chemical_formula_moiety 'C42 H27 N3'
_chemical_formula_sum 'C42 H27 N3'
_chemical_formula_weight 573.67
_chemical_properties_physical Photo-sensitive
_space_group_IT_number 14
_symmetry_cell_setting monoclinic
_symmetry_space_group_name_Hall '-P 2ybc'
_symmetry_space_group_name_H-M 'P 1 21/c 1'
_atom_sites_solution_hydrogens geom
_atom_sites_solution_primary direct
_atom_sites_solution_secondary difmap
_audit_creation_method SHELXL-97
_audit_update_record
;
2015-06-15 deposited with the CCDC.
2015-08-17 downloaded from the CCDC.
;
_cell_angle_alpha 90.00
_cell_angle_beta 97.05(3)
_cell_angle_gamma 90.00
_cell_formula_units_Z 4
_cell_length_a 34.719(7)
_cell_length_b 7.6271(15)
_cell_length_c 11.943(2)
_cell_measurement_temperature 293(2)
_cell_volume 3138.7(10)
_computing_structure_refinement 'SHELXL-97 (Sheldrick, 1997)'
_computing_structure_solution 'SHELXS-97 (Sheldrick, 1990)'
_diffrn_ambient_temperature 293(2)
_diffrn_measured_fraction_theta_full 0.993
_diffrn_measured_fraction_theta_max 0.993
_diffrn_measurement_device_type 'Rigaku RAXIS-RAPID'
_diffrn_measurement_method '\w scans'
_diffrn_radiation_monochromator graphite
_diffrn_radiation_source 'fine-focus sealed tube'
_diffrn_radiation_type MoK\a
_diffrn_radiation_wavelength 0.71073
_diffrn_reflns_av_R_equivalents 0.0342
_diffrn_reflns_av_sigmaI/netI 0.0291
_diffrn_reflns_limit_h_max 44
_diffrn_reflns_limit_h_min -44
_diffrn_reflns_limit_k_max 9
_diffrn_reflns_limit_k_min -9
_diffrn_reflns_limit_l_max 15
_diffrn_reflns_limit_l_min -13
_diffrn_reflns_number 29723
_diffrn_reflns_theta_full 27.47
_diffrn_reflns_theta_max 27.47
_diffrn_reflns_theta_min 3.18
_exptl_absorpt_coefficient_mu 0.071
_exptl_absorpt_correction_T_max 0.9859
_exptl_absorpt_correction_T_min 0.9859
_exptl_absorpt_correction_type multi-scan
_exptl_crystal_colour yellow
_exptl_crystal_density_diffrn 1.214
_exptl_crystal_density_method 'not measured'
_exptl_crystal_description block
_exptl_crystal_F_000 1200
_exptl_crystal_preparation Luminescent
_exptl_crystal_size_max 0.1
_exptl_crystal_size_mid 0.1
_exptl_crystal_size_min 0.1
_refine_diff_density_max 0.149
_refine_diff_density_min -0.211
_refine_diff_density_rms 0.036
_refine_ls_extinction_method none
_refine_ls_goodness_of_fit_ref 1.052
_refine_ls_hydrogen_treatment mixed
_refine_ls_matrix_type full
_refine_ls_number_parameters 514
_refine_ls_number_reflns 7134
_refine_ls_number_restraints 0
_refine_ls_restrained_S_all 1.052
_refine_ls_R_factor_all 0.0632
_refine_ls_R_factor_gt 0.0443
_refine_ls_shift/su_max 0.000
_refine_ls_shift/su_mean 0.000
_refine_ls_structure_factor_coef Fsqd
_refine_ls_weighting_details 'calc w=1/[\s^2^(Fo^2^)+(0.0603P)^2^+0.3699P] where P=(Fo^2^+2Fc^2^)/3'
_refine_ls_weighting_scheme calc
_refine_ls_wR_factor_gt 0.1150
_refine_ls_wR_factor_ref 0.1263
_reflns_number_gt 5153
_reflns_number_total 7134
_reflns_threshold_expression >2sigma(I)
_cod_data_source_file c5ra12050k2.cif
_cod_data_source_block 2014110602
_cod_original_cell_volume 3138.5(11)
_cod_original_sg_symbol_H-M P2(1)/c
_cod_database_code 7221822

loop_
_symmetry_equiv_pos_as_xyz
'x, y, z'
'-x, y+1/2, -z+1/2'
'-x, -y, -z'
'x, -y-1/2, z-1/2'

loop_
_atom_site_label
_atom_site_type_symbol
_atom_site_fract_x
_atom_site_fract_y
_atom_site_fract_z
_atom_site_U_iso_or_equiv
_atom_site_adp_type
_atom_site_occupancy
_atom_site_symmetry_multiplicity
_atom_site_calc_flag
C1 C 0.45551(4) 1.57385(19) 0.37062(13) 0.0513(3) Uani 1 1 d
C2 C 0.25919(3) 0.89852(16) 0.39290(11) 0.0441(3) Uani 1 1 d
C3 C 0.14858(3) 0.65015(16) 0.40410(11) 0.0420(3) Uani 1 1 d
C4 C 0.22178(3) 0.80449(17) 0.40149(11) 0.0444(3) Uani 1 1 d
C5 C 0.10871(3) 0.42555(16) 0.47885(11) 0.0402(3) Uani 1 1 d
C6 C 0.25996(4) 1.02353(18) 0.30699(12) 0.0475(3) Uani 1 1 d
C7 C 0.36070(4) 1.22434(18) 0.38201(12) 0.0471(3) Uani 1 1 d
C8 C 0.29199(4) 0.87178(16) 0.47207(11) 0.0440(3) Uani 1 1 d
C9 C 0.32629(3) 0.97680(17) 0.46674(11) 0.0439(3) Uani 1 1 d
C10 C 0.29383(4) 1.13092(18) 0.30296(12) 0.0489(3) Uani 1 1 d
C11 C 0.32632(4) 1.10576(18) 0.38337(11) 0.0455(3) Uani 1 1 d
C12 C 0.07741(3) 0.67337(16) 0.37458(10) 0.0407(3) Uani 1 1 d
C13 C 0.42284(4) 1.45540(18) 0.37742(11) 0.0476(3) Uani 1 1 d
C14 C 0.47246(4) 1.67924(19) 0.45197(13) 0.0517(3) Uani 1 1 d
C15 C 0.35889(4) 0.9491(2) 0.55027(13) 0.0528(3) Uani 1 1 d
C16 C 0.17843(4) 0.55835(19) 0.36573(14) 0.0526(3) Uani 1 1 d
C17 C 0.29231(4) 0.7499(2) 0.56285(14) 0.0572(4) Uani 1 1 d
C18 C 0.35766(5) 0.8312(2) 0.63399(15) 0.0625(4) Uani 1 1 d
C19 C 0.10189(5) 0.1498(2) 0.62617(15) 0.0637(4) Uani 1 1 d
C20 C 0.38967(4) 1.1890(2) 0.31580(14) 0.0639(4) Uani 1 1 d
C21 C 0.12750(4) 0.4312(2) 0.58800(12) 0.0527(3) Uani 1 1 d
C22 C 0.22792(4) 1.0488(2) 0.22131(14) 0.0631(4) Uani 1 1 d
C23 C 0.04542(4) 0.66102(19) 0.43291(13) 0.0506(3) Uani 1 1 d
C24 C 0.39364(4) 1.4902(2) 0.44371(15) 0.0617(4) Uani 1 1 d
C25 C 0.08304(5) 0.14312(19) 0.51828(15) 0.0568(4) Uani 1 1 d
C26 C 0.08633(4) 0.28037(18) 0.44368(13) 0.0487(3) Uani 1 1 d
C27 C 0.36296(4) 1.3756(2) 0.44566(15) 0.0621(4) Uani 1 1 d
C28 C 0.21476(4) 0.63480(19) 0.36448(14) 0.0546(4) Uani 1 1 d
C29 C 0.42019(4) 1.3048(2) 0.31228(13) 0.0632(4) Uani 1 1 d
C30 C 0.46334(4) 1.6772(2) 0.56577(15) 0.0589(4) Uani 1 1 d
C31 C 0.32378(5) 0.7312(2) 0.64081(16) 0.0675(4) Uani 1 1 d
C32 C 0.19168(4) 0.8939(2) 0.44189(16) 0.0646(4) Uani 1 1 d
C33 C 0.01160(5) 0.8796(2) 0.31469(17) 0.0715(5) Uani 1 1 d
C34 C 0.50422(4) 1.7916(2) 0.43157(14) 0.0617(4) Uani 1 1 d
C35 C 0.07574(5) 0.7896(2) 0.28449(12) 0.0580(4) Uani 1 1 d
C36 C 0.29318(5) 1.2576(2) 0.21523(15) 0.0685(5) Uani 1 1 d
C37 C 0.22895(5) 1.1687(3) 0.13861(18) 0.0825(6) Uani 1 1 d
C38 C 0.12397(5) 0.2933(2) 0.66109(15) 0.0667(4) Uani 1 1 d
C39 C 0.15557(4) 0.8183(2) 0.44383(16) 0.0622(4) Uani 1 1 d
C40 C 0.01290(4) 0.7637(2) 0.40238(17) 0.0658(4) Uani 1 1 d
C41 C 0.04331(6) 0.8923(2) 0.25608(15) 0.0719(5) Uani 1 1 d
C42 C 0.26204(6) 1.2754(3) 0.13615(19) 0.0895(7) Uani 1 1 d
H1 H 0.2694(5) 0.683(2) 0.5640(13) 0.061(4) Uiso 1 1 d
H2 H 0.3819(4) 1.017(2) 0.5461(12) 0.056(4) Uiso 1 1 d
H3 H 0.0460(5) 0.581(2) 0.4940(14) 0.064(5) Uiso 1 1 d
H4 H 0.3796(5) 0.815(2) 0.6958(15) 0.073(5) Uiso 1 1 d
H5 H 0.2051(5) 0.976(2) 0.2240(14) 0.069(5) Uiso 1 1 d
H6 H 0.1732(5) 0.440(2) 0.3397(13) 0.065(4) Uiso 1 1 d
H7 H 0.0680(5) 0.046(2) 0.4939(14) 0.069(5) Uiso 1 1 d
H8 H 0.1430(5) 0.540(2) 0.6117(14) 0.073(5) Uiso 1 1 d
H9 H 0.0988(5) 0.795(2) 0.2427(15) 0.070(5) Uiso 1 1 d
H10 H 0.2351(5) 0.569(2) 0.3318(14) 0.068(5) Uiso 1 1 d
H11 H 0.3228(5) 0.654(3) 0.7031(16) 0.080(5) Uiso 1 1 d
H12 H 0.3415(5) 1.403(2) 0.4887(15) 0.074(5) Uiso 1 1 d
H13 H 0.4401(5) 1.284(2) 0.2606(16) 0.085(6) Uiso 1 1 d
H14 H 0.1355(5) 0.884(2) 0.4755(15) 0.077(5) Uiso 1 1 d
H15 H 0.3157(5) 1.334(3) 0.2133(15) 0.082(5) Uiso 1 1 d
H16 H 0.3938(5) 1.597(2) 0.4904(15) 0.076(5) Uiso 1 1 d
H17 H 0.1959(6) 1.012(3) 0.4684(16) 0.089(6) Uiso 1 1 d
H18 H -0.0098(6) 0.955(3) 0.2949(16) 0.085(6) Uiso 1 1 d
H19 H 0.3885(5) 1.083(3) 0.2680(16) 0.082(5) Uiso 1 1 d
H20 H 0.2634(6) 1.356(3) 0.080(2) 0.106(7) Uiso 1 1 d
H21 H 0.0728(5) 0.282(2) 0.3678(15) 0.066(5) Uiso 1 1 d
H22 H 0.4670(5) 1.573(2) 0.2991(14) 0.064(4) Uiso 1 1 d
H23 H 0.0989(5) 0.056(3) 0.6753(16) 0.081(5) Uiso 1 1 d
H24 H -0.0092(6) 0.751(3) 0.4463(16) 0.089(6) Uiso 1 1 d
H25 H 0.0438(6) 0.974(3) 0.1963(18) 0.092(6) Uiso 1 1 d
H26 H 0.1375(6) 0.300(3) 0.7402(18) 0.088(6) Uiso 1 1 d
H27 H 0.2067(6) 1.184(3) 0.0790(18) 0.096(6) Uiso 1 1 d
N1 N 0.11111(3) 0.56969(14) 0.40350(9) 0.0436(3) Uani 1 1 d
N2 N 0.52961(5) 1.8790(2) 0.41609(15) 0.0866(5) Uani 1 1 d
N3 N 0.45738(5) 1.6685(2) 0.65753(14) 0.0849(5) Uani 1 1 d

loop_
_atom_site_aniso_label
_atom_site_aniso_U_11
_atom_site_aniso_U_22
_atom_site_aniso_U_33
_atom_site_aniso_U_23
_atom_site_aniso_U_13
_atom_site_aniso_U_12
C1 0.0444(7) 0.0564(8) 0.0527(8) 0.0079(6) 0.0041(6) -0.0101(6)
C2 0.0378(6) 0.0401(6) 0.0558(7) -0.0062(6) 0.0113(6) -0.0059(5)
C3 0.0357(6) 0.0407(6) 0.0500(7) 0.0024(5) 0.0068(5) -0.0055(5)
C4 0.0373(6) 0.0425(7) 0.0541(7) -0.0019(6) 0.0093(6) -0.0056(5)
C5 0.0337(5) 0.0399(6) 0.0476(7) 0.0034(5) 0.0074(5) 0.0016(5)
C6 0.0398(6) 0.0486(7) 0.0547(8) -0.0021(6) 0.0078(6) -0.0076(5)
C7 0.0391(6) 0.0510(8) 0.0517(7) -0.0049(6) 0.0075(6) -0.0099(6)
C8 0.0397(6) 0.0390(6) 0.0547(7) -0.0055(6) 0.0114(6) -0.0008(5)
C9 0.0383(6) 0.0435(7) 0.0512(7) -0.0101(6) 0.0103(6) -0.0026(5)
C10 0.0424(7) 0.0503(8) 0.0550(8) -0.0016(6) 0.0102(6) -0.0098(6)
C11 0.0384(6) 0.0470(7) 0.0526(7) -0.0094(6) 0.0115(6) -0.0079(5)
C12 0.0376(6) 0.0405(6) 0.0425(6) -0.0008(5) -0.0004(5) -0.0035(5)
C13 0.0400(6) 0.0533(8) 0.0488(7) 0.0035(6) 0.0033(6) -0.0100(6)
C14 0.0429(7) 0.0521(8) 0.0605(8) 0.0012(7) 0.0079(6) -0.0092(6)
C15 0.0407(7) 0.0552(8) 0.0622(9) -0.0086(7) 0.0053(6) -0.0021(6)
C16 0.0425(7) 0.0397(7) 0.0762(10) -0.0120(7) 0.0097(7) -0.0065(6)
C17 0.0495(8) 0.0509(8) 0.0719(10) 0.0077(7) 0.0097(7) -0.0038(6)
C18 0.0513(8) 0.0669(10) 0.0669(10) 0.0015(8) -0.0024(8) 0.0037(7)
C19 0.0688(9) 0.0549(9) 0.0708(10) 0.0234(8) 0.0227(8) 0.0134(8)
C20 0.0556(8) 0.0700(10) 0.0697(10) -0.0258(8) 0.0223(8) -0.0219(8)
C21 0.0476(7) 0.0567(8) 0.0520(8) 0.0033(6) -0.0013(6) -0.0015(6)
C22 0.0453(7) 0.0724(10) 0.0692(10) 0.0114(8) -0.0023(7) -0.0168(7)
C23 0.0409(6) 0.0504(8) 0.0607(9) 0.0060(7) 0.0072(6) -0.0030(6)
C24 0.0471(7) 0.0527(8) 0.0870(11) -0.0207(8) 0.0154(8) -0.0111(6)
C25 0.0591(8) 0.0388(7) 0.0764(11) 0.0001(7) 0.0240(8) -0.0033(6)
C26 0.0511(7) 0.0441(7) 0.0517(8) -0.0020(6) 0.0091(6) -0.0056(6)
C27 0.0449(7) 0.0615(9) 0.0840(11) -0.0227(8) 0.0247(8) -0.0124(7)
C28 0.0400(7) 0.0481(8) 0.0779(10) -0.0129(7) 0.0157(7) -0.0021(6)
C29 0.0517(8) 0.0834(11) 0.0582(9) -0.0202(8) 0.0217(7) -0.0224(8)
C30 0.0502(8) 0.0599(9) 0.0671(10) -0.0104(7) 0.0096(7) -0.0103(7)
C31 0.0636(9) 0.0640(10) 0.0738(11) 0.0176(9) 0.0039(8) 0.0014(8)
C32 0.0503(8) 0.0452(8) 0.1022(13) -0.0236(8) 0.0247(8) -0.0118(6)
C33 0.0579(9) 0.0669(11) 0.0843(12) -0.0027(9) -0.0129(9) 0.0186(8)
C34 0.0563(8) 0.0596(9) 0.0709(10) -0.0086(8) 0.0150(8) -0.0174(7)
C35 0.0663(9) 0.0600(9) 0.0488(8) 0.0099(7) 0.0118(7) 0.0099(7)
C36 0.0550(9) 0.0735(11) 0.0762(11) 0.0208(9) 0.0047(8) -0.0217(8)
C37 0.0602(10) 0.1007(15) 0.0815(12) 0.0347(11) -0.0121(9) -0.0214(10)
C38 0.0667(10) 0.0766(11) 0.0551(9) 0.0166(8) 0.0009(8) 0.0048(8)
C39 0.0447(7) 0.0532(8) 0.0932(12) -0.0220(8) 0.0268(8) -0.0063(6)
C40 0.0426(7) 0.0609(9) 0.0942(12) -0.0012(9) 0.0103(8) 0.0031(7)
C41 0.0893(12) 0.0690(11) 0.0544(9) 0.0115(8) -0.0032(9) 0.0208(9)
C42 0.0683(11) 0.1044(16) 0.0920(14) 0.0483(13) -0.0053(10) -0.0258(10)
N1 0.0339(5) 0.0430(6) 0.0539(6) 0.0088(5) 0.0048(5) -0.0040(4)
N2 0.0763(10) 0.0870(11) 0.1019(12) -0.0204(9) 0.0325(9) -0.0381(9)
N3 0.0878(11) 0.1004(12) 0.0687(10) -0.0189(9) 0.0184(8) -0.0143(9)

loop_
_atom_type_symbol
_atom_type_description
_atom_type_scat_dispersion_real
_atom_type_scat_dispersion_imag
_atom_type_scat_source
C C 0.0033 0.0016 'International Tables Vol C Tables 4.2.6.8 and 6.1.1.4'
H H 0.0000 0.0000 'International Tables Vol C Tables 4.2.6.8 and 6.1.1.4'
N N 0.0061 0.0033 'International Tables Vol C Tables 4.2.6.8 and 6.1.1.4'

loop_
_geom_angle_atom_site_label_1
_geom_angle_atom_site_label_2
_geom_angle_atom_site_label_3
_geom_angle
C14 C1 C13 127.28(14)
C8 C2 C6 120.32(11)
C8 C2 C4 121.54(12)
C6 C2 C4 118.02(12)
C16 C3 C39 118.69(12)
C16 C3 N1 119.97(11)
C39 C3 N1 121.33(12)
C28 C4 C32 117.57(12)
C28 C4 C2 123.20(11)
C32 C4 C2 119.10(12)
C21 C5 C26 119.41(13)
C21 C5 N1 120.76(12)
C26 C5 N1 119.80(12)
C2 C6 C22 122.15(12)
C2 C6 C10 120.02(12)
C22 C6 C10 117.84(13)
C27 C7 C20 118.90(12)
C27 C7 C11 119.36(12)
C20 C7 C11 121.70(12)
C2 C8 C17 122.46(12)
C2 C8 C9 119.71(12)
C17 C8 C9 117.74(13)
C11 C9 C15 122.03(12)
C11 C9 C8 119.61(12)
C15 C9 C8 118.31(13)
C11 C10 C36 122.40(12)
C11 C10 C6 119.44(12)
C36 C10 C6 118.16(13)
C9 C11 C10 120.84(11)
C9 C11 C7 120.11(12)
C10 C11 C7 119.00(12)
C23 C12 C35 118.23(13)
C23 C12 N1 121.86(12)
C35 C12 N1 119.90(12)
C29 C13 C24 118.52(12)
C29 C13 C1 118.72(13)
C24 C13 C1 122.73(13)
C1 C14 C30 123.54(13)
C1 C14 C34 120.75(14)
C30 C14 C34 115.45(13)
C18 C15 C9 121.40(14)
C3 C16 C28 120.77(13)
C31 C17 C8 121.44(14)
C15 C18 C31 120.32(16)
C38 C19 C25 119.95(15)
C7 C20 C29 120.48(14)
C38 C21 C5 120.21(15)
C37 C22 C6 121.80(14)
C12 C23 C40 120.48(14)
C27 C24 C13 120.52(14)
C19 C25 C26 120.47(15)
C5 C26 C25 119.64(14)
C7 C27 C24 120.84(14)
C4 C28 C16 120.95(13)
C13 C29 C20 120.71(13)
N3 C30 C14 176.47(19)
C17 C31 C18 120.75(16)
C39 C32 C4 121.71(14)
C40 C33 C41 118.76(15)
N2 C34 C14 179.2(2)
C41 C35 C12 120.52(15)
C42 C36 C10 121.43(15)
C22 C37 C42 120.06(17)
C19 C38 C21 120.32(16)
C3 C39 C32 120.27(13)
C33 C40 C23 121.07(16)
C33 C41 C35 120.93(16)
C36 C42 C37 120.71(17)
C12 N1 C5 118.12(9)
C12 N1 C3 118.81(10)
C5 N1 C3 116.62(10)

loop_
_geom_bond_atom_site_label_1
_geom_bond_atom_site_label_2
_geom_bond_distance
C1 C14 1.340(2)
C1 C13 1.4603(18)
C2 C8 1.4028(19)
C2 C6 1.4033(19)
C2 C4 1.4981(16)
C3 C16 1.3752(19)
C3 C39 1.3786(19)
C3 N1 1.4374(15)
C4 C28 1.3797(19)
C4 C32 1.383(2)
C5 C21 1.385(2)
C5 C26 1.3877(18)
C5 N1 1.4296(16)
C6 C22 1.429(2)
C6 C10 1.4388(17)
C7 C27 1.378(2)
C7 C20 1.380(2)
C7 C11 1.4992(17)
C8 C17 1.427(2)
C8 C9 1.4431(17)
C9 C11 1.3997(19)
C9 C15 1.430(2)
C10 C11 1.402(2)
C10 C36 1.423(2)
C12 C23 1.3846(19)
C12 C35 1.3900(19)
C12 N1 1.4195(16)
C13 C29 1.384(2)
C13 C24 1.386(2)
C14 C30 1.433(2)
C14 C34 1.4410(19)
C15 C18 1.349(2)
C16 C28 1.3914(19)
C17 C31 1.353(2)
C18 C31 1.413(2)
C19 C38 1.372(3)
C19 C25 1.373(2)
C20 C29 1.384(2)
C21 C38 1.381(2)
C22 C37 1.350(2)
C23 C40 1.386(2)
C24 C27 1.381(2)
C25 C26 1.388(2)
C30 N3 1.142(2)
C32 C39 1.383(2)
C33 C40 1.367(3)
C33 C41 1.379(3)
C34 N2 1.1379(19)
C35 C41 1.379(2)
C36 C42 1.352(3)
C37 C42 1.411(3)
